data_7221142
loop_
_publ_author_name
'Khan, Abu Taleb'
'Ray Bagdi, Prasanta'
'Basha R, Sidick'

_publ_section_title
;
 Synthesis of 2-triazolyl-imidazo[1,2-a]pyridine through one-pot
 three-component reaction using nano copper oxide assisted click-catalyst
;
_journal_name_full 'RSC Adv.'
_journal_paper_doi 10.1039/C5RA09671E
_journal_year 2015
_chemical_formula_moiety 'C23 H18 Br N5'
_chemical_formula_sum 'C23 H18 Br N5'
_chemical_formula_weight 444.32
_chemical_name_systematic
; 
 ? 
;
_space_group_IT_number 61
_symmetry_cell_setting orthorhombic
_symmetry_space_group_name_Hall '-P 2ac 2ab'
_symmetry_space_group_name_H-M 'P b c a'
_atom_sites_solution_hydrogens geom
_atom_sites_solution_primary direct
_atom_sites_solution_secondary difmap
_audit_creation_method SHELXL-97
_audit_update_record
;
2014-08-15 deposited with the CCDC.
2015-07-08 downloaded from the CCDC.
;
_cell_angle_alpha 90.00
_cell_angle_beta 90.00
_cell_angle_gamma 90.00
_cell_formula_units_Z 8
_cell_length_a 10.5296(11)
_cell_length_b 17.3251(18)
_cell_length_c 22.405(2)
_cell_measurement_temperature 296(2)
_cell_volume 4087.3(7)
_computing_cell_refinement 'Bruker SMART'
_computing_data_collection 'Bruker SMART'
_computing_data_reduction 'Bruker SAINT'
_computing_molecular_graphics 'Bruker SHELXTL'
_computing_publication_material 'Bruker SHELXTL'
_computing_structure_refinement 'SHELXL-97 (Sheldrick, 1997)'
_computing_structure_solution 'SHELXS-97 (Sheldrick, 1990)'
_diffrn_ambient_temperature 296(2)
_diffrn_measured_fraction_theta_full 0.983
_diffrn_measured_fraction_theta_max 0.983
_diffrn_measurement_device_type 'CCD area detector'
_diffrn_measurement_method 'phi and omega scans'
_diffrn_radiation_monochromator graphite
_diffrn_radiation_source 'fine-focus sealed tube'
_diffrn_radiation_type MoK\a
_diffrn_radiation_wavelength 0.71073
_diffrn_reflns_av_R_equivalents 0.0533
_diffrn_reflns_av_sigmaI/netI 0.0673
_diffrn_reflns_limit_h_max 13
_diffrn_reflns_limit_h_min -11
_diffrn_reflns_limit_k_max 21
_diffrn_reflns_limit_k_min -21
_diffrn_reflns_limit_l_max 27
_diffrn_reflns_limit_l_min -26
_diffrn_reflns_number 36336
_diffrn_reflns_theta_full 26.61
_diffrn_reflns_theta_max 26.61
_diffrn_reflns_theta_min 1.82
_exptl_absorpt_coefficient_mu 2.027
_exptl_absorpt_correction_T_max 0.986
_exptl_absorpt_correction_T_min 0.971
_exptl_absorpt_correction_type multi-scan
_exptl_absorpt_process_details 'SADABS (Sheldrick, 1997)'
_exptl_crystal_colour colourless
_exptl_crystal_density_diffrn 1.444
_exptl_crystal_density_method 'not measured'
_exptl_crystal_description blocks
_exptl_crystal_F_000 1808
_exptl_crystal_size_max 0.32
_exptl_crystal_size_mid 0.28
_exptl_crystal_size_min 0.18
_refine_diff_density_max 0.492
_refine_diff_density_min -0.651
_refine_diff_density_rms 0.049
_refine_ls_extinction_coef 0.0015(4)
_refine_ls_extinction_expression Fc^*^=kFc[1+0.001xFc^2^\l^3^/sin(2\q)]^-1/4^
_refine_ls_extinction_method SHELXL
_refine_ls_goodness_of_fit_ref 0.930
_refine_ls_hydrogen_treatment constr
_refine_ls_matrix_type full
_refine_ls_number_parameters 263
_refine_ls_number_reflns 4219
_refine_ls_number_restraints 0
_refine_ls_restrained_S_all 0.930
_refine_ls_R_factor_all 0.1445
_refine_ls_R_factor_gt 0.0503
_refine_ls_shift/su_max 0.001
_refine_ls_shift/su_mean 0.000
_refine_ls_structure_factor_coef Fsqd
_refine_ls_weighting_details 'calc w=1/[\s^2^(Fo^2^)+(0.1000P)^2^+0.0000P] where P=(Fo^2^+2Fc^2^)/3'
_refine_ls_weighting_scheme calc
_refine_ls_wR_factor_gt 0.1389
_refine_ls_wR_factor_ref 0.1813
_reflns_number_gt 1851
_reflns_number_total 4219
_reflns_threshold_expression >2sigma(I)
_cod_data_source_file c5ra09671e2.cif
_cod_data_source_block ppg-pr1_0m
_cod_database_code 7221142

loop_
_symmetry_equiv_pos_as_xyz
'x, y, z'
'-x+1/2, -y, z+1/2'
'-x, y+1/2, -z+1/2'
'x+1/2, -y+1/2, -z'
'-x, -y, -z'
'x-1/2, y, -z-1/2'
'x, -y-1/2, z-1/2'
'-x-1/2, y-1/2, z'

loop_
_atom_site_label
_atom_site_type_symbol
_atom_site_fract_x
_atom_site_fract_y
_atom_site_fract_z
_atom_site_U_iso_or_equiv
_atom_site_adp_type
_atom_site_occupancy
_atom_site_symmetry_multiplicity
_atom_site_calc_flag
_atom_site_refinement_flags
Br1 Br 1.04869(6) 0.17176(4) -0.29608(2) 0.1113(4) Uani 1 1 d .
N1 N 1.0593(3) 0.23466(18) 0.00634(13) 0.0501(8) Uani 1 1 d .
N2 N 0.9357(3) 0.2498(2) 0.01218(16) 0.0643(10) Uani 1 1 d .
N3 N 0.9262(3) 0.3198(2) 0.03577(16) 0.0623(10) Uani 1 1 d .
N4 N 1.0638(3) 0.54524(18) 0.09837(13) 0.0479(8) Uani 1 1 d .
N5 N 1.1944(3) 0.44530(19) 0.08121(13) 0.0509(8) Uani 1 1 d .
C1 C 1.0621(4) 0.1710(2) -0.2118(2) 0.0642(12) Uani 1 1 d .
C2 C 1.1585(4) 0.2102(3) -0.1844(2) 0.0661(12) Uani 1 1 d .
H2 H 1.2160 0.2387 -0.2069 0.079 Uiso 1 1 calc R
C3 C 1.1697(3) 0.2068(2) -0.12302(19) 0.0592(11) Uani 1 1 d .
H3 H 1.2356 0.2333 -0.1045 0.071 Uiso 1 1 calc R
C4 C 1.0856(3) 0.1652(2) -0.08857(18) 0.0486(10) Uani 1 1 d .
C5 C 0.9887(4) 0.1269(2) -0.1168(2) 0.0622(11) Uani 1 1 d .
H5 H 0.9304 0.0991 -0.0942 0.075 Uiso 1 1 calc R
C6 C 0.9760(4) 0.1289(3) -0.1786(2) 0.0723(13) Uani 1 1 d .
H6 H 0.9104 0.1023 -0.1973 0.087 Uiso 1 1 calc R
C7 C 1.1000(4) 0.1622(2) -0.02191(18) 0.0585(11) Uani 1 1 d .
H7A H 1.0496 0.1199 -0.0063 0.070 Uiso 1 1 calc R
H7B H 1.1882 0.1524 -0.0120 0.070 Uiso 1 1 calc R
C8 C 1.1307(4) 0.2937(2) 0.02648(16) 0.0522(10) Uani 1 1 d .
H8 H 1.2189 0.2966 0.0274 0.063 Uiso 1 1 calc R
C9 C 1.0459(3) 0.3485(2) 0.04522(17) 0.0477(10) Uani 1 1 d .
C10 C 1.0713(3) 0.4252(2) 0.06873(15) 0.0457(9) Uani 1 1 d .
C11 C 0.9877(3) 0.4849(2) 0.07910(15) 0.0449(9) Uani 1 1 d .
C12 C 1.0348(4) 0.6200(2) 0.11368(18) 0.0587(11) Uani 1 1 d .
H12 H 0.9513 0.6374 0.1121 0.070 Uiso 1 1 calc R
C13 C 1.1283(4) 0.6676(2) 0.13088(19) 0.0683(12) Uani 1 1 d .
H13 H 1.1092 0.7182 0.1415 0.082 Uiso 1 1 calc R
C14 C 1.2556(4) 0.6418(3) 0.13310(19) 0.0692(12) Uani 1 1 d .
H14 H 1.3192 0.6754 0.1456 0.083 Uiso 1 1 calc R
C15 C 1.2855(4) 0.5686(2) 0.11724(18) 0.0629(11) Uani 1 1 d .
H15 H 1.3695 0.5521 0.1182 0.075 Uiso 1 1 calc R
C16 C 1.1890(3) 0.5183(2) 0.09947(16) 0.0485(10) Uani 1 1 d .
C17 C 0.8487(3) 0.4927(2) 0.06896(17) 0.0562(11) Uani 1 1 d .
H17A H 0.8149 0.4420 0.0596 0.067 Uiso 1 1 calc R
H17B H 0.8360 0.5249 0.0341 0.067 Uiso 1 1 calc R
C18 C 0.7712(3) 0.5262(2) 0.11995(18) 0.0517(10) Uani 1 1 d .
C19 C 0.7799(5) 0.4974(3) 0.1767(2) 0.0833(14) Uani 1 1 d .
H19 H 0.8356 0.4573 0.1852 0.100 Uiso 1 1 calc R
C20 C 0.7044(7) 0.5287(5) 0.2217(3) 0.122(2) Uani 1 1 d .
H20 H 0.7106 0.5091 0.2602 0.147 Uiso 1 1 calc R
C21 C 0.6229(7) 0.5867(5) 0.2105(4) 0.135(3) Uani 1 1 d .
H21 H 0.5723 0.6066 0.2409 0.161 Uiso 1 1 calc R
C22 C 0.6151(5) 0.6160(3) 0.1546(4) 0.107(2) Uani 1 1 d .
H22 H 0.5606 0.6571 0.1470 0.128 Uiso 1 1 calc R
C23 C 0.6865(4) 0.5858(2) 0.1090(2) 0.0710(13) Uani 1 1 d .
H23 H 0.6780 0.6054 0.0705 0.085 Uiso 1 1 calc R

loop_
_atom_site_aniso_label
_atom_site_aniso_U_11
_atom_site_aniso_U_22
_atom_site_aniso_U_33
_atom_site_aniso_U_23
_atom_site_aniso_U_13
_atom_site_aniso_U_12
Br1 0.1529(7) 0.1193(6) 0.0617(4) -0.0071(3) -0.0110(3) -0.0349(4)
N1 0.0477(19) 0.052(2) 0.050(2) -0.0056(16) 0.0064(15) 0.0020(17)
N2 0.046(2) 0.064(2) 0.083(3) -0.016(2) 0.0112(17) -0.0035(18)
N3 0.048(2) 0.064(2) 0.075(3) -0.0182(19) 0.0110(17) -0.0013(17)
N4 0.0469(18) 0.049(2) 0.048(2) -0.0036(16) -0.0044(14) 0.0026(16)
N5 0.0412(18) 0.054(2) 0.057(2) -0.0059(16) -0.0003(15) -0.0011(15)
C1 0.071(3) 0.062(3) 0.060(3) -0.011(2) -0.001(2) -0.010(2)
C2 0.060(3) 0.072(3) 0.066(3) -0.002(2) 0.005(2) -0.015(2)
C3 0.048(2) 0.064(3) 0.065(3) -0.005(2) -0.010(2) -0.007(2)
C4 0.045(2) 0.043(2) 0.058(3) -0.009(2) 0.0092(19) 0.0011(18)
C5 0.061(3) 0.061(3) 0.065(3) -0.010(2) 0.008(2) -0.016(2)
C6 0.072(3) 0.066(3) 0.079(4) -0.020(3) -0.012(3) -0.015(2)
C7 0.063(3) 0.050(3) 0.062(3) -0.006(2) 0.003(2) 0.0047(19)
C8 0.044(2) 0.057(3) 0.055(3) -0.008(2) 0.0017(19) -0.002(2)
C9 0.043(2) 0.058(3) 0.043(2) -0.003(2) 0.0041(17) 0.001(2)
C10 0.046(2) 0.054(3) 0.038(2) -0.0027(19) 0.0021(17) 0.0009(19)
C11 0.045(2) 0.051(2) 0.039(2) -0.0038(18) -0.0011(17) 0.0040(19)
C12 0.059(3) 0.048(3) 0.069(3) -0.008(2) -0.004(2) 0.008(2)
C13 0.072(3) 0.053(3) 0.080(3) -0.015(2) -0.004(2) 0.007(2)
C14 0.065(3) 0.057(3) 0.085(3) -0.005(3) -0.003(2) -0.013(2)
C15 0.055(2) 0.063(3) 0.070(3) -0.002(2) -0.002(2) -0.005(2)
C16 0.046(2) 0.048(3) 0.051(2) -0.001(2) -0.0018(18) 0.0006(19)
C17 0.043(2) 0.071(3) 0.055(2) -0.005(2) -0.0038(19) 0.0068(19)
C18 0.045(2) 0.052(3) 0.058(3) -0.007(2) -0.0002(19) -0.0012(19)
C19 0.093(4) 0.096(4) 0.061(3) -0.004(3) 0.009(3) 0.005(3)
C20 0.118(5) 0.176(7) 0.073(4) -0.030(5) 0.030(4) -0.017(5)
C21 0.081(5) 0.181(9) 0.141(7) -0.089(7) 0.050(5) -0.025(5)
C22 0.053(3) 0.090(4) 0.178(6) -0.062(5) 0.015(4) 0.006(3)
C23 0.050(2) 0.062(3) 0.101(4) -0.006(3) 0.003(3) 0.005(2)

loop_
_atom_type_symbol
_atom_type_description
_atom_type_scat_dispersion_real
_atom_type_scat_dispersion_imag
_atom_type_scat_source
C C 0.0033 0.0016 'International Tables Vol C Tables 4.2.6.8 and 6.1.1.4'
H H 0.0000 0.0000 'International Tables Vol C Tables 4.2.6.8 and 6.1.1.4'
N N 0.0061 0.0033 'International Tables Vol C Tables 4.2.6.8 and 6.1.1.4'
Br Br -0.2901 2.4595 'International Tables Vol C Tables 4.2.6.8 and 6.1.1.4'

loop_
_geom_angle_atom_site_label_1
_geom_angle_atom_site_label_2
_geom_angle_atom_site_label_3
_geom_angle
N2 N1 C8 111.2(3)
N2 N1 C7 119.6(3)
C8 N1 C7 129.1(3)
N3 N2 N1 107.0(3)
N2 N3 C9 108.9(3)
C12 N4 C11 131.4(3)
C12 N4 C16 121.3(3)
C11 N4 C16 107.3(3)
C16 N5 C10 105.3(3)
C2 C1 C6 120.6(4)
C2 C1 Br1 120.0(3)
C6 C1 Br1 119.4(3)
C1 C2 C3 119.3(4)
C4 C3 C2 121.6(4)
C5 C4 C3 118.2(4)
C5 C4 C7 121.1(4)
C3 C4 C7 120.7(4)
C4 C5 C6 121.2(4)
C1 C6 C5 119.0(4)
N1 C7 C4 111.7(3)
N1 C8 C9 105.4(3)
C8 C9 N3 107.5(3)
C8 C9 C10 128.7(3)
N3 C9 C10 123.8(3)
N5 C10 C11 112.3(3)
N5 C10 C9 118.7(3)
C11 C10 C9 129.0(3)
C10 C11 N4 104.4(3)
C10 C11 C17 132.2(3)
N4 C11 C17 123.2(3)
C13 C12 N4 119.2(4)
C12 C13 C14 120.8(4)
C15 C14 C13 120.5(4)
C14 C15 C16 119.3(4)
N5 C16 C15 130.5(3)
N5 C16 N4 110.7(3)
C15 C16 N4 118.8(4)
C11 C17 C18 116.6(3)
C19 C18 C23 118.6(4)
C19 C18 C17 121.5(4)
C23 C18 C17 119.8(4)
C18 C19 C20 119.5(5)
C21 C20 C19 121.3(7)
C20 C21 C22 119.4(6)
C21 C22 C23 120.9(6)
C22 C23 C18 120.2(5)

loop_
_geom_bond_atom_site_label_1
_geom_bond_atom_site_label_2
_geom_bond_distance
Br1 C1 1.894(4)
N1 N2 1.335(4)
N1 C8 1.347(4)
N1 C7 1.469(5)
N2 N3 1.326(4)
N3 C9 1.372(4)
N4 C12 1.375(5)
N4 C11 1.386(4)
N4 C16 1.399(4)
N5 C16 1.330(5)
N5 C10 1.370(4)
C1 C2 1.366(6)
C1 C6 1.381(6)
C2 C3 1.382(5)
C3 C4 1.378(5)
C4 C5 1.372(5)
C4 C7 1.502(5)
C5 C6 1.391(6)
C8 C9 1.369(5)
C9 C10 1.454(5)
C10 C11 1.378(5)
C11 C17 1.487(5)
C12 C13 1.340(5)
C13 C14 1.414(6)
C14 C15 1.354(5)
C15 C16 1.398(5)
C17 C18 1.519(5)
C18 C19 1.369(6)
C18 C23 1.387(5)
C19 C20 1.393(8)
C20 C21 1.346(10)
C21 C22 1.353(9)
C22 C23 1.373(7)
